data_4303222
loop_
_publ_author_name
'Xiao-Ming Li'
'Cai-Feng Wang'
'Yong Ji'
'Ling-Chen Kang'
'Xin-Hui Zhou'
'Jing-Lin Zuo'
'Xiao-Zeng You'

_publ_section_title
;
Heterometallic Complexes Based on the Mixed Bridging Ligands of
Tricyanometalate and Terephthalate: Syntheses, Structures, and Magnetic
Properties
;
_journal_name_full 'Inorganic Chemistry'
_journal_page_first 9166
_journal_page_last 9173
_journal_paper_doi 10.1021/ic900757s
_journal_volume 48
_journal_year 2009
_chemical_formula_moiety 'C77 H60 B2 Cu3 Fe2 N24 O11, 0.3(H4 O2), 3(H1.60 O0.80), H1.20 O0.60, 4.4(H2 O)'
_chemical_formula_sum 'C77 H76 B2 Cu3 Fe2 N24 O19'
_chemical_formula_weight 1965.56
_chemical_name_systematic
; 
 ? 
;
_space_group_IT_number 62
_symmetry_cell_setting orthorhombic
_symmetry_space_group_name_Hall '-P 2ac 2n'
_symmetry_space_group_name_H-M 'P n m a'
_atom_sites_solution_hydrogens geom
_atom_sites_solution_primary direct
_atom_sites_solution_secondary difmap
_audit_creation_method SHELXL-97
_cell_angle_alpha 90.00
_cell_angle_beta 90.00
_cell_angle_gamma 90.00
_cell_formula_units_Z 4
_cell_length_a 34.693(5)
_cell_length_b 39.556(5)
_cell_length_c 7.6751(11)
_cell_measurement_reflns_used 3245
_cell_measurement_temperature 291(2)
_cell_measurement_theta_max 24.22
_cell_measurement_theta_min 2.35
_cell_volume 10533(3)
_computing_cell_refinement SMART
_computing_data_collection 'SMART (Bruker, 2000)'
_computing_data_reduction 'SAINT (Bruker, 2000)'
_computing_molecular_graphics SHELXTL
_computing_publication_material SHELXTL
_computing_structure_refinement SHELXTL
_computing_structure_solution 'SHELXTL (Bruker, 2000)'
_diffrn_ambient_temperature 291(2)
_diffrn_measured_fraction_theta_full 0.996
_diffrn_measured_fraction_theta_max 0.996
_diffrn_measurement_device_type 'Bruker Smart Apex CCD '
_diffrn_measurement_method 'phi and omega scans'
_diffrn_radiation_monochromator graphite
_diffrn_radiation_source 'sealed tube'
_diffrn_radiation_type MoK\a
_diffrn_radiation_wavelength 0.71073
_diffrn_reflns_av_R_equivalents 0.0731
_diffrn_reflns_av_sigmaI/netI 0.0762
_diffrn_reflns_limit_h_max 42
_diffrn_reflns_limit_h_min -41
_diffrn_reflns_limit_k_max 48
_diffrn_reflns_limit_k_min -39
_diffrn_reflns_limit_l_max 9
_diffrn_reflns_limit_l_min -9
_diffrn_reflns_number 54036
_diffrn_reflns_theta_full 26.00
_diffrn_reflns_theta_max 26.00
_diffrn_reflns_theta_min 1.94
_exptl_absorpt_coefficient_mu 0.932
_exptl_absorpt_correction_T_max 0.8072
_exptl_absorpt_correction_T_min 0.7673
_exptl_absorpt_correction_type multi-scan
_exptl_absorpt_process_details 'SADABS; Bruker, 2000'
_exptl_crystal_density_diffrn 1.240
_exptl_crystal_density_method 'not measured'
_exptl_crystal_F_000 4028
_exptl_crystal_size_max 0.30
_exptl_crystal_size_mid 0.26
_exptl_crystal_size_min 0.24
_refine_diff_density_max 0.282
_refine_diff_density_min -0.374
_refine_diff_density_rms 0.058
_refine_ls_extinction_method none
_refine_ls_goodness_of_fit_ref 1.044
_refine_ls_hydrogen_treatment constr
_refine_ls_matrix_type full
_refine_ls_number_parameters 628
_refine_ls_number_reflns 10487
_refine_ls_number_restraints 0
_refine_ls_restrained_S_all 1.044
_refine_ls_R_factor_all 0.1033
_refine_ls_R_factor_gt 0.0638
_refine_ls_shift/su_max 0.000
_refine_ls_shift/su_mean 0.000
_refine_ls_structure_factor_coef Fsqd
_refine_ls_weighting_details 'calc w=1/[\s^2^(Fo^2^)+(0.06P)^2^+1.99P] where P=(Fo^2^+2Fc^2^)/3'
_refine_ls_weighting_scheme calc
_refine_ls_wR_factor_gt 0.1190
_refine_ls_wR_factor_ref 0.1297
_reflns_number_gt 7618
_reflns_number_total 10487
_reflns_threshold_expression >2sigma(I)
_cod_data_source_file ic900757s_si_002_2.cif
_cod_data_source_block 2
_cod_depositor_comments
;
The following automatic conversions were performed:
'_symmetry_cell_setting' value 'Orthorhombic' changed to 'orthorhombic'
according to '/home/saulius/struct/CIF-dictionaries/cif_core.dic'
dictionary named 'cif_core.dic' version 2.4.1 from 2010-06-29.

Automatic conversion script
Id: cif_fix_enum 1527 2010-12-29 10:47:43Z saulius 
;
_cod_original_sg_symbol_Hall '-P 2ac 2n '
_cod_database_code 4303222

loop_
_symmetry_equiv_pos_as_xyz
'x, y, z'
'-x+1/2, -y, z+1/2'
'x+1/2, -y+1/2, -z+1/2'
'-x, y+1/2, -z'
'-x, -y, -z'
'x-1/2, y, -z-1/2'
'-x-1/2, y-1/2, z-1/2'
'x, -y-1/2, z'

loop_
_atom_site_label
_atom_site_type_symbol
_atom_site_fract_x
_atom_site_fract_y
_atom_site_fract_z
_atom_site_U_iso_or_equiv
_atom_site_adp_type
_atom_site_occupancy
_atom_site_symmetry_multiplicity
_atom_site_calc_flag
_atom_site_refinement_flags
_atom_site_disorder_assembly
_atom_site_disorder_group
B1 B 0.24530(12) 1.08905(11) 0.8038(5) 0.0349(9) Uani 1 1 d . . .
H1A H 0.2183 1.0962 0.8117 0.042 Uiso 1 1 calc R . .
C1 C 0.31128(12) 1.07145(10) 1.1591(5) 0.0445(10) Uani 1 1 d . . .
H1 H 0.3350 1.0641 1.2008 0.053 Uiso 1 1 calc R . .
C2 C 0.27686(10) 1.08106(10) 1.2677(5) 0.0387(9) Uani 1 1 d . . .
H2 H 0.2748 1.0825 1.3882 0.046 Uiso 1 1 calc R . .
C3 C 0.24885(11) 1.08729(10) 1.1408(5) 0.0385(8) Uani 1 1 d . . .
H3 H 0.2233 1.0927 1.1639 0.046 Uiso 1 1 calc R . .
C4 C 0.28007(10) 1.01430(10) 0.6130(5) 0.0352(9) Uani 1 1 d . . .
H4 H 0.2996 0.9995 0.5807 0.042 Uiso 1 1 calc R . .
C5 C 0.23771(10) 1.01016(11) 0.5820(5) 0.0397(9) Uani 1 1 d . . .
H5 H 0.2252 0.9918 0.5312 0.048 Uiso 1 1 calc R . .
C6 C 0.22266(11) 1.03683(10) 0.6396(5) 0.0389(9) Uani 1 1 d . . .
H6 H 0.1968 1.0426 0.6314 0.047 Uiso 1 1 calc R . .
C7 C 0.32265(11) 1.13485(9) 0.6029(5) 0.0341(8) Uani 1 1 d . . .
H7 H 0.3486 1.1371 0.5743 0.041 Uiso 1 1 calc R . .
C8 C 0.29648(12) 1.15756(12) 0.5737(6) 0.0497(11) Uani 1 1 d . . .
H8 H 0.3000 1.1778 0.5143 0.060 Uiso 1 1 calc R . .
C9 C 0.26251(12) 1.14631(11) 0.6464(5) 0.0432(10) Uani 1 1 d . . .
H9 H 0.2396 1.1585 0.6551 0.052 Uiso 1 1 calc R . .
C10 C 0.35348(9) 1.02505(10) 0.9024(5) 0.0316(8) Uani 1 1 d . . .
C11 C 0.37419(11) 1.09183(10) 0.8768(5) 0.0374(9) Uani 1 1 d . . .
C12 C 0.35736(12) 1.05765(10) 0.5779(6) 0.0391(9) Uani 1 1 d . . .
C13 C 0.44332(11) 1.04027(10) 1.1100(5) 0.0365(8) Uani 1 1 d . . .
H13 H 0.4219 1.0507 1.0605 0.044 Uiso 1 1 calc R . .
C14 C 0.47491(11) 1.05894(10) 1.1591(5) 0.0394(9) Uani 1 1 d . . .
H14 H 0.4745 1.0823 1.1454 0.047 Uiso 1 1 calc R . .
C15 C 0.50745(12) 1.04348(11) 1.2291(5) 0.0452(10) Uani 1 1 d . . .
H15 H 0.5290 1.0561 1.2595 0.054 Uiso 1 1 calc R . .
C16 C 0.50694(10) 1.00864(10) 1.2526(5) 0.0353(8) Uani 1 1 d . . .
C17 C 0.53849(11) 0.99279(11) 1.3298(5) 0.0426(10) Uani 1 1 d . . .
H17 H 0.5600 1.0054 1.3621 0.051 Uiso 1 1 calc R . .
C18 C 0.53773(12) 0.95856(11) 1.3582(5) 0.0450(10) Uani 1 1 d . . .
H18 H 0.5589 0.9481 1.4092 0.054 Uiso 1 1 calc R . .
C19 C 0.50576(11) 0.93924(10) 1.3117(5) 0.0408(10) Uani 1 1 d . . .
C20 C 0.49962(11) 0.90233(10) 1.3396(5) 0.0430(10) Uani 1 1 d . . .
H20 H 0.5182 0.8899 1.3992 0.052 Uiso 1 1 calc R . .
C21 C 0.46685(12) 0.88623(11) 1.2786(6) 0.0468(10) Uani 1 1 d . . .
H21 H 0.4643 0.8630 1.2930 0.056 Uiso 1 1 calc R . .
C22 C 0.43795(11) 0.90399(9) 1.1971(5) 0.0366(9) Uani 1 1 d . . .
H22 H 0.4160 0.8928 1.1587 0.044 Uiso 1 1 calc R . .
C23 C 0.47401(11) 0.95506(10) 1.2334(5) 0.0392(9) Uani 1 1 d . . .
C24 C 0.47515(11) 0.98968(10) 1.2025(5) 0.0409(9) Uani 1 1 d . . .
C25 C 0.37607(11) 0.92511(11) 0.8264(6) 0.0446(10) Uani 1 1 d . . .
C26 C 0.35844(11) 0.89426(11) 0.7688(6) 0.0471(11) Uani 1 1 d . . .
C27 C 0.33502(11) 0.87590(10) 0.8834(5) 0.0414(9) Uani 1 1 d . . .
H27 H 0.3320 0.8829 0.9982 0.050 Uiso 1 1 calc R . .
C28 C 0.31655(11) 0.84753(11) 0.8248(5) 0.0424(10) Uani 1 1 d . . .
H28 H 0.3011 0.8353 0.9008 0.051 Uiso 1 1 calc R . .
C29 C 0.32058(12) 0.83670(11) 0.6530(6) 0.0460(10) Uani 1 1 d . . .
C30 C 0.34281(11) 0.85547(9) 0.5388(5) 0.0347(8) Uani 1 1 d . . .
H30 H 0.3449 0.8487 0.4231 0.042 Uiso 1 1 calc R . .
C31 C 0.36177(12) 0.88390(11) 0.5945(6) 0.0526(12) Uani 1 1 d . . .
H31 H 0.3768 0.8963 0.5170 0.063 Uiso 1 1 calc R . .
C32 C 0.30265(10) 0.80455(10) 0.5968(5) 0.0390(9) Uani 1 1 d . . .
C33 C 0.17589(9) 0.76735(9) 0.5256(4) 0.0295(8) Uani 1 1 d . . .
C34 C 0.14398(10) 0.78606(10) 0.4785(5) 0.0360(9) Uani 1 1 d . . .
C35 C 0.14412(11) 0.82041(10) 0.4878(5) 0.0409(9) Uani 1 1 d . . .
H35 H 0.1228 0.8330 0.4534 0.049 Uiso 1 1 calc R . .
C36 C 0.17673(12) 0.83581(10) 0.5494(5) 0.0423(9) Uani 1 1 d . . .
H36 H 0.1773 0.8593 0.5580 0.051 Uiso 1 1 calc R . .
C37 C 0.20875(12) 0.81743(9) 0.5993(5) 0.0399(9) Uani 1 1 d . . .
H37 H 0.2305 0.8284 0.6423 0.048 Uiso 1 1 calc R . .
C38 C 0.11342(12) 0.76779(11) 0.4079(6) 0.0481(10) Uani 1 1 d . . .
H38 H 0.0926 0.7793 0.3599 0.058 Uiso 1 1 calc R . .
C40 C 0.17283(17) 0.7500 0.8419(8) 0.0509(15) Uani 1 2 d S . .
H40A H 0.1675 0.7694 0.7748 0.076 Uiso 1 1 d R . .
H40B H 0.1565 0.7500 0.9416 0.076 Uiso 1 2 d SR . .
Cu1 Cu 0.401320(11) 0.972075(11) 1.07250(6) 0.03002(12) Uani 1 1 d . . .
Cu2 Cu 0.250124(17) 0.7500 0.64894(8) 0.03112(15) Uani 1 2 d S . .
Fe1 Fe 0.329123(16) 1.066202(14) 0.78395(7) 0.03713(15) Uani 1 1 d . . .
N1 N 0.30147(9) 1.07541(8) 0.9903(4) 0.0383(7) Uani 1 1 d . . .
N2 N 0.26327(9) 1.08452(8) 0.9902(4) 0.0389(7) Uani 1 1 d . . .
N3 N 0.28359(8) 1.04083(8) 0.6885(4) 0.0363(7) Uani 1 1 d . . .
N4 N 0.24865(9) 1.05438(8) 0.7106(4) 0.0386(7) Uani 1 1 d . . .
N5 N 0.30739(9) 1.10831(8) 0.6783(4) 0.0348(7) Uani 1 1 d . . .
N6 N 0.26856(9) 1.11423(8) 0.7031(4) 0.0382(7) Uani 1 1 d . . .
N7 N 0.36985(10) 1.00690(9) 0.9550(4) 0.0433(8) Uani 1 1 d . . .
N8 N 0.40062(10) 1.10304(8) 0.8995(4) 0.0394(8) Uani 1 1 d . . .
N9 N 0.37429(8) 1.04781(8) 0.4714(4) 0.0321(7) Uani 1 1 d . . .
N10 N 0.44393(9) 1.00525(8) 1.1359(4) 0.0350(7) Uani 1 1 d . . .
N11 N 0.44140(9) 0.93849(7) 1.1720(4) 0.0370(7) Uani 1 1 d . . .
N12 N 0.20829(9) 0.78225(8) 0.5846(4) 0.0360(7) Uani 1 1 d . . .
O1 O 0.36993(8) 0.93367(7) 0.9836(3) 0.0414(6) Uani 1 1 d . . .
O2 O 0.39782(8) 0.94224(7) 0.7276(4) 0.0453(7) Uani 1 1 d . . .
O3 O 0.28817(8) 0.78621(7) 0.6993(4) 0.0441(7) Uani 1 1 d . . .
O4 O 0.30016(8) 0.79975(7) 0.4353(4) 0.0477(7) Uani 1 1 d . . .
O5 O 0.21459(11) 0.7500 0.8946(5) 0.0425(9) Uani 1 2 d S . .
H5A H 0.2202 0.7301 0.9640 0.051 Uiso 0.25 1 d PR . .
H5B H 0.2202 0.7699 0.9640 0.051 Uiso 0.25 1 d PR . .
O6 O 0.37473(7) 0.98237(7) 1.3422(4) 0.0450(7) Uani 1 1 d . . .
H6C H 0.3564 0.9965 1.3318 0.054 Uiso 1 1 d R . .
H6E H 0.3919 0.9904 1.4090 0.054 Uiso 1 1 d R . .
O1W O 0.33033(14) 0.7500 0.9896(7) 0.0445(12) Uani 0.80 2 d SP . .
H1WD H 0.3291 0.7714 1.0007 0.053 Uiso 0.40 1 d PR . .
H1WB H 0.3325 0.7409 1.0896 0.053 Uiso 0.40 1 d PR . .
O2W O 0.53588(18) 0.84391(18) 0.0300(9) 0.0476(19) Uani 0.40 1 d P . .
H2WA H 0.5459 0.8272 -0.0232 0.057 Uiso 0.40 1 d PR . .
H2WC H 0.5534 0.8548 0.0832 0.057 Uiso 0.40 1 d PR . .
O3W O 0.4663(2) 0.85903(19) 0.7767(10) 0.054(2) Uani 0.40 1 d P . .
H3WA H 0.4780 0.8748 0.8299 0.065 Uiso 0.40 1 d PR . .
H3WC H 0.4692 0.8406 0.8324 0.065 Uiso 0.40 1 d PR . .
O4W O 0.5854(2) 0.85629(19) 0.6366(9) 0.0533(19) Uani 0.40 1 d P . .
H4WD H 0.5617 0.8569 0.6650 0.064 Uiso 0.40 1 d PR . .
H4WB H 0.5903 0.8376 0.5866 0.064 Uiso 0.40 1 d PR . .
O5W O 0.41064(13) 0.7500 0.2695(6) 0.0489(13) Uani 0.80 2 d SP . .
H5WB H 0.4123 0.7342 0.3444 0.059 Uiso 0.40 1 d PR . .
H5WC H 0.3932 0.7452 0.1958 0.059 Uiso 0.40 1 d PR . .
O6W O 0.0287(2) 0.2236(2) 0.1108(9) 0.059(2) Uani 0.40 1 d P . .
H6WA H 0.0094 0.2264 0.0439 0.071 Uiso 0.40 1 d PR . .
H6WB H 0.0428 0.2079 0.0709 0.071 Uiso 0.40 1 d PR . .
O7W O 0.41197(16) 0.7500 0.8749(7) 0.0614(15) Uani 0.80 2 d SP . .
H7WA H 0.4153 0.7401 0.9719 0.074 Uiso 0.40 1 d PR . .
H7WB H 0.3942 0.7401 0.8180 0.074 Uiso 0.40 1 d PR . .
O8W O 0.01355(17) 0.7500 0.4523(8) 0.0437(16) Uani 0.60 2 d SP . .
H8WA H 0.0061 0.7704 0.4580 0.052 Uiso 0.30 1 d PR . .
H8WB H 0.0101 0.7426 0.3496 0.052 Uiso 0.30 1 d PR . .
O9W O 0.9561(2) 0.2428(2) 0.1973(11) 0.045(4) Uani 0.30 1 d P . .
H9WA H 0.9522 0.2244 0.1426 0.054 Uiso 0.30 1 d PR . .
H9WB H 0.9730 0.2543 0.1440 0.054 Uiso 0.30 1 d PR . .
O10W O 0.4012(3) 0.8076(2) 0.1805(11) 0.049(2) Uani 0.30 1 d P . .
H10B H 0.4016 0.8270 0.1332 0.059 Uiso 0.30 1 d PR . .
H10C H 0.4173 0.8070 0.2639 0.059 Uiso 0.30 1 d PR . .
O11W O 0.4970(3) 0.7999(3) 0.2668(12) 0.054(3) Uani 0.30 1 d P . .
H11D H 0.5013 0.7792 0.2899 0.065 Uiso 0.30 1 d PR . .
H11B H 0.5138 0.8121 0.3168 0.065 Uiso 0.30 1 d PR . .

loop_
_atom_site_aniso_label
_atom_site_aniso_U_11
_atom_site_aniso_U_22
_atom_site_aniso_U_33
_atom_site_aniso_U_23
_atom_site_aniso_U_13
_atom_site_aniso_U_12
B1 0.030(2) 0.042(2) 0.032(2) 0.0006(18) 0.0042(17) 0.0118(18)
C1 0.044(2) 0.049(2) 0.040(2) -0.0069(19) -0.0081(19) 0.0076(18)
C2 0.0315(19) 0.051(2) 0.034(2) -0.0038(17) -0.0007(16) -0.0141(17)
C3 0.039(2) 0.044(2) 0.032(2) 0.0020(17) -0.0042(17) -0.0095(17)
C4 0.0321(19) 0.046(2) 0.028(2) -0.0066(16) -0.0144(15) 0.0135(16)
C5 0.0318(19) 0.050(2) 0.038(2) -0.0069(18) 0.0101(16) -0.0140(17)
C6 0.0311(19) 0.056(3) 0.029(2) -0.0021(18) -0.0090(16) 0.0075(18)
C7 0.038(2) 0.034(2) 0.030(2) -0.0086(16) -0.0067(15) -0.0065(16)
C8 0.051(3) 0.060(3) 0.038(2) 0.022(2) -0.004(2) 0.003(2)
C9 0.042(2) 0.053(3) 0.034(2) 0.0081(19) -0.0106(18) 0.0067(18)
C10 0.0195(16) 0.035(2) 0.041(2) -0.0049(17) -0.0057(15) -0.0010(15)
C11 0.036(2) 0.037(2) 0.039(2) 0.0091(16) -0.0086(17) -0.0064(17)
C12 0.039(2) 0.045(2) 0.034(2) -0.0008(18) -0.0100(19) 0.0058(18)
C13 0.036(2) 0.038(2) 0.035(2) -0.0014(16) 0.0021(16) -0.0027(16)
C14 0.038(2) 0.043(2) 0.037(2) -0.0109(17) 0.0109(17) -0.0051(17)
C15 0.041(2) 0.056(3) 0.039(2) -0.012(2) -0.0058(18) -0.0115(19)
C16 0.0273(18) 0.049(2) 0.029(2) -0.0073(17) 0.0103(15) -0.0055(16)
C17 0.032(2) 0.057(3) 0.039(2) -0.0106(19) 0.0033(16) -0.0062(18)
C18 0.044(2) 0.056(3) 0.034(2) -0.019(2) -0.0126(18) 0.0083(19)
C19 0.039(2) 0.040(2) 0.044(2) -0.0164(18) -0.0112(17) 0.0132(17)
C20 0.037(2) 0.047(2) 0.045(2) 0.0110(19) 0.0058(18) 0.0109(17)
C21 0.045(2) 0.038(2) 0.058(3) 0.0113(19) -0.001(2) 0.0119(18)
C22 0.0317(19) 0.035(2) 0.043(2) 0.0100(17) 0.0111(16) 0.0059(15)
C23 0.044(2) 0.035(2) 0.038(2) -0.0104(17) -0.0140(17) 0.0081(17)
C24 0.047(2) 0.041(2) 0.035(2) 0.0141(17) -0.0175(17) -0.0040(18)
C25 0.031(2) 0.055(3) 0.048(3) -0.014(2) 0.0105(18) -0.0074(18)
C26 0.0264(19) 0.060(3) 0.055(3) -0.023(2) 0.0127(18) -0.0058(17)
C27 0.038(2) 0.052(2) 0.034(2) -0.0131(18) -0.0091(17) -0.0088(18)
C28 0.035(2) 0.056(3) 0.036(2) -0.0131(19) -0.0086(17) -0.0111(18)
C29 0.047(2) 0.048(2) 0.044(2) -0.015(2) 0.0037(19) -0.0121(19)
C30 0.038(2) 0.033(2) 0.033(2) -0.0004(15) -0.0070(16) -0.0018(16)
C31 0.042(2) 0.060(3) 0.056(3) -0.021(2) 0.020(2) -0.019(2)
C32 0.0300(19) 0.043(2) 0.044(3) -0.0179(19) 0.0104(17) -0.0095(16)
C33 0.0278(18) 0.0309(17) 0.0298(19) -0.0099(15) 0.0115(14) 0.0012(15)
C34 0.0280(18) 0.045(2) 0.035(2) 0.0044(17) 0.0072(15) -0.0005(16)
C35 0.030(2) 0.044(2) 0.048(2) -0.0019(19) 0.0076(17) 0.0080(17)
C36 0.048(2) 0.040(2) 0.039(2) -0.0093(18) -0.0091(18) 0.0115(18)
C37 0.051(2) 0.031(2) 0.038(2) 0.0098(16) -0.0115(17) -0.0012(17)
C38 0.040(2) 0.059(3) 0.045(3) 0.013(2) -0.0066(18) -0.0104(19)
C40 0.046(3) 0.059(4) 0.047(4) 0.000 0.013(3) 0.000
Cu1 0.0279(2) 0.0296(2) 0.0326(2) 0.00857(18) 0.00888(18) 0.00722(18)
Cu2 0.0306(3) 0.0304(3) 0.0324(3) 0.000 0.0092(3) 0.000
Fe1 0.0391(3) 0.0368(3) 0.0355(3) -0.0050(2) -0.0072(2) -0.0008(2)
N1 0.0432(19) 0.0355(18) 0.0362(19) 0.0016(14) -0.0040(14) 0.0008(14)
N2 0.0370(18) 0.0441(19) 0.0355(19) -0.0004(15) -0.0039(14) -0.0044(14)
N3 0.0299(16) 0.0362(18) 0.0429(19) -0.0075(15) -0.0102(14) 0.0055(13)
N4 0.0336(17) 0.0424(19) 0.0396(19) -0.0091(14) 0.0026(14) 0.0041(14)
N5 0.0387(17) 0.0365(17) 0.0292(18) -0.0037(13) -0.0024(13) -0.0041(13)
N6 0.0359(17) 0.047(2) 0.0319(18) -0.0010(14) -0.0070(14) 0.0031(14)
N7 0.0438(19) 0.049(2) 0.038(2) 0.0132(16) 0.0143(15) 0.0166(17)
N8 0.0424(19) 0.0356(18) 0.040(2) -0.0033(14) -0.0143(15) -0.0058(15)
N9 0.0242(15) 0.0407(18) 0.0314(18) 0.0136(14) -0.0070(13) 0.0015(13)
N10 0.0410(17) 0.0364(18) 0.0275(17) 0.0047(13) 0.0004(14) 0.0001(14)
N11 0.0398(17) 0.0311(17) 0.0402(19) -0.0109(14) -0.0151(14) 0.0104(13)
N12 0.0379(17) 0.0341(17) 0.0362(18) 0.0003(14) -0.0039(13) 0.0003(13)
O1 0.0445(15) 0.0490(16) 0.0308(15) 0.0049(12) -0.0120(12) -0.0066(13)
O2 0.0406(15) 0.0413(16) 0.0541(18) -0.0129(13) 0.0162(13) 0.0057(12)
O3 0.0405(15) 0.0473(17) 0.0444(17) -0.0036(14) -0.0113(13) -0.0136(13)
O4 0.0466(16) 0.0510(17) 0.0455(18) -0.0213(14) 0.0105(13) -0.0153(13)
O5 0.042(2) 0.051(2) 0.035(2) 0.000 0.0102(17) 0.000
O6 0.0334(14) 0.0614(19) 0.0403(16) -0.0100(13) 0.0055(12) -0.0037(12)
O1W 0.061(3) 0.023(2) 0.049(3) 0.000 0.015(2) 0.000
O2W 0.033(4) 0.057(5) 0.053(5) -0.021(3) -0.011(3) 0.029(3)
O3W 0.056(4) 0.053(5) 0.052(5) -0.026(4) -0.016(4) 0.015(3)
O4W 0.057(5) 0.061(5) 0.041(4) 0.024(4) 0.009(4) -0.013(4)
O5W 0.029(2) 0.077(4) 0.040(3) 0.000 0.005(2) 0.000
O6W 0.068(5) 0.070(5) 0.041(5) -0.015(4) -0.016(4) -0.016(4)
O7W 0.059(3) 0.086(4) 0.039(3) 0.000 0.010(3) 0.000
O8W 0.038(4) 0.056(4) 0.037(4) 0.000 0.010(3) 0.000
O9W 0.045(4) 0.030(10) 0.059(5) 0.008(4) -0.003(4) 0.029(5)
O10W 0.063(6) 0.052(6) 0.031(5) 0.012(4) -0.009(4) 0.031(5)
O11W 0.064(6) 0.070(7) 0.029(5) -0.012(5) -0.014(4) 0.021(5)

loop_
_atom_type_symbol
_atom_type_description
_atom_type_scat_dispersion_real
_atom_type_scat_dispersion_imag
_atom_type_scat_source
C C 0.0033 0.0016 'International Tables Vol C Tables 4.2.6.8 and 6.1.1.4'
H H 0.0000 0.0000 'International Tables Vol C Tables 4.2.6.8 and 6.1.1.4'
N N 0.0061 0.0033 'International Tables Vol C Tables 4.2.6.8 and 6.1.1.4'
O O 0.0106 0.0060 'International Tables Vol C Tables 4.2.6.8 and 6.1.1.4'
B B 0.0013 0.0007 'International Tables Vol C Tables 4.2.6.8 and 6.1.1.4'
Fe Fe 0.3463 0.8444 'International Tables Vol C Tables 4.2.6.8 and 6.1.1.4'
Cu Cu 0.3201 1.2651 'International Tables Vol C Tables 4.2.6.8 and 6.1.1.4'

loop_
_geom_angle_atom_site_label_1
_geom_angle_atom_site_label_2
_geom_angle_atom_site_label_3
_geom_angle
_geom_angle_site_symmetry_1
_geom_angle_site_symmetry_3
_geom_angle_publ_flag
N6 B1 N4 108.1(3) . . ?
N6 B1 N2 109.4(3) . . ?
N4 B1 N2 106.8(3) . . ?
N6 B1 H1A 110.8 . . ?
N4 B1 H1A 110.8 . . ?
N2 B1 H1A 110.8 . . ?
N1 C1 C2 107.6(3) . . ?
N1 C1 H1 126.2 . . ?
C2 C1 H1 126.2 . . ?
C3 C2 C1 102.2(3) . . ?
C3 C2 H2 128.9 . . ?
C1 C2 H2 128.9 . . ?
N2 C3 C2 110.3(4) . . ?
N2 C3 H3 124.9 . . ?
C2 C3 H3 124.9 . . ?
N3 C4 C5 105.7(3) . . ?
N3 C4 H4 127.1 . . ?
C5 C4 H4 127.1 . . ?
C6 C5 C4 105.1(3) . . ?
C6 C5 H5 127.5 . . ?
C4 C5 H5 127.5 . . ?
C5 C6 N4 108.5(3) . . ?
C5 C6 H6 125.8 . . ?
N4 C6 H6 125.8 . . ?
C8 C7 N5 110.4(4) . . ?
C8 C7 H7 124.8 . . ?
N5 C7 H7 124.8 . . ?
C7 C8 C9 107.8(4) . . ?
C7 C8 H8 126.1 . . ?
C9 C8 H8 126.1 . . ?
N6 C9 C8 107.4(4) . . ?
N6 C9 H9 126.3 . . ?
C8 C9 H9 126.3 . . ?
N7 C10 Fe1 169.8(4) . . ?
N8 C11 Fe1 166.8(4) . . ?
N9 C12 Fe1 168.5(4) . . ?
C14 C13 N10 118.7(4) . . ?
C14 C13 H13 120.6 . . ?
N10 C13 H13 120.6 . . ?
C13 C14 C15 121.1(4) . . ?
C13 C14 H14 119.5 . . ?
C15 C14 H14 119.5 . . ?
C16 C15 C14 118.4(4) . . ?
C16 C15 H15 120.8 . . ?
C14 C15 H15 120.8 . . ?
C24 C16 C15 120.7(4) . . ?
C24 C16 C17 119.9(4) . . ?
C15 C16 C17 119.4(3) . . ?
C18 C17 C16 119.8(4) . . ?
C18 C17 H17 120.1 . . ?
C16 C17 H17 120.1 . . ?
C17 C18 C19 121.1(4) . . ?
C17 C18 H18 119.5 . . ?
C19 C18 H18 119.5 . . ?
C18 C19 C23 119.3(4) . . ?
C18 C19 C20 127.9(4) . . ?
C23 C19 C20 112.7(3) . . ?
C21 C20 C19 121.3(3) . . ?
C21 C20 H20 119.4 . . ?
C19 C20 H20 119.4 . . ?
C22 C21 C20 121.2(4) . . ?
C22 C21 H21 119.4 . . ?
C20 C21 H21 119.4 . . ?
C21 C22 N11 120.3(4) . . ?
C21 C22 H22 119.9 . . ?
N11 C22 H22 119.9 . . ?
N11 C23 C24 115.5(3) . . ?
N11 C23 C19 125.1(3) . . ?
C24 C23 C19 119.4(4) . . ?
N10 C24 C16 119.8(4) . . ?
N10 C24 C23 119.5(3) . . ?
C16 C24 C23 120.5(3) . . ?
O2 C25 O1 121.7(4) . . ?
O2 C25 C26 121.6(4) . . ?
O1 C25 C26 116.6(4) . . ?
C27 C26 C31 119.7(4) . . ?
C27 C26 C25 119.7(4) . . ?
C31 C26 C25 120.4(4) . . ?
C28 C27 C26 119.4(4) . . ?
C28 C27 H27 120.3 . . ?
C26 C27 H27 120.3 . . ?
C27 C28 C29 121.1(4) . . ?
C27 C28 H28 119.5 . . ?
C29 C28 H28 119.5 . . ?
C30 C29 C28 119.4(4) . . ?
C30 C29 C32 120.7(4) . . ?
C28 C29 C32 119.8(4) . . ?
C31 C30 C29 120.7(4) . . ?
C31 C30 H30 119.7 . . ?
C29 C30 H30 119.7 . . ?
C30 C31 C26 119.8(4) . . ?
C30 C31 H31 120.1 . . ?
C26 C31 H31 120.1 . . ?
O3 C32 O4 122.3(4) . . ?
O3 C32 C29 120.8(4) . . ?
O4 C32 C29 116.5(4) . . ?
N12 C33 C33 115.93(19) . 8_575 ?
N12 C33 C34 121.5(3) . . ?
C33 C33 C34 122.4(2) 8_575 . ?
C35 C34 C33 121.3(4) . . ?
C35 C34 C38 122.8(4) . . ?
C33 C34 C38 115.7(4) . . ?
C34 C35 C36 117.7(4) . . ?
C34 C35 H35 121.1 . . ?
C36 C35 H35 121.1 . . ?
C35 C36 C37 121.7(4) . . ?
C35 C36 H36 119.1 . . ?
C37 C36 H36 119.1 . . ?
C36 C37 N12 119.5(4) . . ?
C36 C37 H37 120.2 . . ?
N12 C37 H37 120.2 . . ?
C34 C38 C38 121.3(2) . 8_575 ?
C34 C38 H38 119.4 . . ?
C38 C38 H38 119.4 8_575 . ?
O5 C40 H40A 109.6 . . ?
O5 C40 H40B 110.9 . . ?
H40A C40 H40B 108.8 . . ?
N7 Cu1 O1 94.21(13) . . ?
N7 Cu1 N10 93.50(14) . . ?
O1 Cu1 N10 166.30(12) . . ?
N7 Cu1 N11 170.94(14) . . ?
O1 Cu1 N11 90.23(11) . . ?
N10 Cu1 N11 80.66(12) . . ?
N7 Cu1 O6 93.75(12) . . ?
O1 Cu1 O6 102.94(11) . . ?
N10 Cu1 O6 87.82(11) . . ?
N11 Cu1 O6 92.93(12) . . ?
O3 Cu2 O3 92.32(17) 8_575 . ?
O3 Cu2 N12 94.04(12) 8_575 8_575 ?
O3 Cu2 N12 173.37(12) . 8_575 ?
O3 Cu2 N12 173.37(12) 8_575 . ?
O3 Cu2 N12 94.04(12) . . ?
N12 Cu2 N12 79.54(18) 8_575 . ?
O3 Cu2 O5 101.59(11) 8_575 . ?
O3 Cu2 O5 101.59(11) . . ?
N12 Cu2 O5 78.98(12) 8_575 . ?
N12 Cu2 O5 78.98(12) . . ?
N1 Fe1 C12 179.01(17) . . ?
N1 Fe1 C11 90.03(15) . . ?
C12 Fe1 C11 89.07(17) . . ?
N1 Fe1 N5 89.31(13) . . ?
C12 Fe1 N5 90.30(15) . . ?
C11 Fe1 N5 90.98(14) . . ?
N1 Fe1 N3 90.16(14) . . ?
C12 Fe1 N3 90.74(15) . . ?
C11 Fe1 N3 179.33(15) . . ?
N5 Fe1 N3 88.38(12) . . ?
N1 Fe1 C10 89.45(14) . . ?
C12 Fe1 C10 90.89(15) . . ?
C11 Fe1 C10 85.52(14) . . ?
N5 Fe1 C10 176.28(13) . . ?
N3 Fe1 C10 95.12(13) . . ?
C1 N1 N2 105.9(3) . . ?
C1 N1 Fe1 131.0(3) . . ?
N2 N1 Fe1 122.7(2) . . ?
C3 N2 N1 113.8(3) . . ?
C3 N2 B1 131.7(3) . . ?
N1 N2 B1 114.4(3) . . ?
C4 N3 N4 108.6(3) . . ?
C4 N3 Fe1 133.6(3) . . ?
N4 N3 Fe1 117.8(2) . . ?
C6 N4 N3 111.9(3) . . ?
C6 N4 B1 129.2(3) . . ?
N3 N4 B1 118.8(3) . . ?
C7 N5 N6 108.6(3) . . ?
C7 N5 Fe1 134.0(3) . . ?
N6 N5 Fe1 116.9(2) . . ?
C9 N6 N5 105.4(3) . . ?
C9 N6 B1 134.7(3) . . ?
N5 N6 B1 119.0(3) . . ?
C10 N7 Cu1 176.6(4) . . ?
C24 N10 C13 121.2(3) . . ?
C24 N10 Cu1 112.3(2) . . ?
C13 N10 Cu1 126.4(2) . . ?
C22 N11 C23 119.2(3) . . ?
C22 N11 Cu1 128.8(3) . . ?
C23 N11 Cu1 111.7(2) . . ?
C33 N12 C37 118.2(3) . . ?
C33 N12 Cu2 114.2(2) . . ?
C37 N12 Cu2 127.5(3) . . ?
C25 O1 Cu1 115.9(3) . . ?
C32 O3 Cu2 126.6(3) . . ?
C40 O5 Cu2 107.6(3) . . ?
C40 O5 H5A 110.0 . . ?
Cu2 O5 H5A 110.4 . . ?
C40 O5 H5B 110.0 . . ?
Cu2 O5 H5B 110.4 . . ?
H5A O5 H5B 108.5 . . ?
Cu1 O6 H6C 109.4 . . ?
Cu1 O6 H6E 109.1 . . ?
H6C O6 H6E 109.5 . . ?
H1WD O1W H1WB 109.5 . . ?
H2WA O2W H2WC 109.5 . . ?
H3WA O3W H3WC 109.5 . . ?
H4WD O4W H4WB 109.5 . . ?
H5WB O5W H5WC 109.5 . . ?
H6WA O6W H6WB 109.5 . . ?
H7WA O7W H7WB 109.5 . . ?
H8WA O8W H8WB 109.5 . . ?
O9W O9W H9WA 148.7 8_565 . ?
O9W O9W H9WB 57.4 8_565 . ?
H9WA O9W H9WB 109.5 . . ?
H10B O10W H10C 109.5 . . ?
H11D O11W H11B 109.5 . . ?

loop_
_geom_bond_atom_site_label_1
_geom_bond_atom_site_label_2
_geom_bond_distance
_geom_bond_site_symmetry_2
_geom_bond_publ_flag
B1 N6 1.497(5) . ?
B1 N4 1.551(5) . ?
B1 N2 1.571(5) . ?
B1 H1A 0.9800 . ?
C1 N1 1.348(5) . ?
C1 C2 1.505(5) . ?
C1 H1 0.9300 . ?
C2 C3 1.398(5) . ?
C2 H2 0.9300 . ?
C3 N2 1.264(5) . ?
C3 H3 0.9300 . ?
C4 N3 1.205(5) . ?
C4 C5 1.497(5) . ?
C4 H4 0.9300 . ?
C5 C6 1.257(5) . ?
C5 H5 0.9300 . ?
C6 N4 1.261(5) . ?
C6 H6 0.9300 . ?
C7 C8 1.297(5) . ?
C7 N5 1.310(5) . ?
C7 H7 0.9300 . ?
C8 C9 1.378(6) . ?
C8 H8 0.9300 . ?
C9 N6 1.358(5) . ?
C9 H9 0.9300 . ?
C10 N7 1.000(4) . ?
C10 Fe1 2.047(4) . ?
C11 N8 1.033(4) . ?
C11 Fe1 1.995(4) . ?
C12 N9 1.079(5) . ?
C12 Fe1 1.891(5) . ?
C13 C14 1.374(5) . ?
C13 N10 1.399(5) . ?
C13 H13 0.9300 . ?
C14 C15 1.392(6) . ?
C14 H14 0.9300 . ?
C15 C16 1.390(6) . ?
C15 H15 0.9300 . ?
C16 C24 1.388(5) . ?
C16 C17 1.394(6) . ?
C17 C18 1.372(6) . ?
C17 H17 0.9300 . ?
C18 C19 1.394(5) . ?
C18 H18 0.9300 . ?
C19 C23 1.402(5) . ?
C19 C20 1.491(6) . ?
C20 C21 1.385(6) . ?
C20 H20 0.9300 . ?
C21 C22 1.375(5) . ?
C21 H21 0.9300 . ?
C22 N11 1.384(5) . ?
C22 H22 0.9300 . ?
C23 N11 1.390(5) . ?
C23 C24 1.391(5) . ?
C24 N10 1.347(5) . ?
C25 O2 1.266(5) . ?
C25 O1 1.271(5) . ?
C25 C26 1.435(6) . ?
C26 C27 1.400(6) . ?
C26 C31 1.404(6) . ?
C27 C28 1.368(5) . ?
C27 H27 0.9300 . ?
C28 C29 1.393(6) . ?
C28 H28 0.9300 . ?
C29 C30 1.384(6) . ?
C29 C32 1.480(5) . ?
C30 C31 1.371(5) . ?
C30 H30 0.9300 . ?
C31 H31 0.9300 . ?
C32 O3 1.182(5) . ?
C32 O4 1.258(5) . ?
C33 N12 1.348(4) . ?
C33 C33 1.373(7) 8_575 ?
C33 C34 1.380(5) . ?
C34 C35 1.361(5) . ?
C34 C38 1.393(5) . ?
C35 C36 1.369(5) . ?
C35 H35 0.9300 . ?
C36 C37 1.382(5) . ?
C36 H36 0.9300 . ?
C37 N12 1.396(5) . ?
C37 H37 0.9300 . ?
C38 C38 1.407(9) 8_575 ?
C38 H38 0.9300 . ?
C40 O5 1.504(7) . ?
C40 H40A 0.9433 . ?
C40 H40B 0.9523 . ?
Cu1 N7 1.976(4) . ?
Cu1 O1 1.990(3) . ?
Cu1 N10 2.036(3) . ?
Cu1 N11 2.069(3) . ?
Cu1 O6 2.302(3) . ?
Cu2 O3 1.986(3) 8_575 ?
Cu2 O3 1.986(3) . ?
Cu2 N12 1.994(3) 8_575 ?
Cu2 N12 1.994(3) . ?
Cu2 O5 2.253(4) . ?
Fe1 N1 1.887(3) . ?
Fe1 N5 2.000(3) . ?
Fe1 N3 2.010(3) . ?
N1 N2 1.373(4) . ?
N3 N4 1.336(4) . ?
N5 N6 1.381(4) . ?
O5 H5A 0.9701 . ?
O5 H5B 0.9701 . ?
O6 H6C 0.8499 . ?
O6 H6E 0.8499 . ?
O1W H1WD 0.8499 . ?
O1W H1WB 0.8500 . ?
O2W H2WA 0.8497 . ?
O2W H2WC 0.8501 . ?
O3W H3WA 0.8498 . ?
O3W H3WC 0.8503 . ?
O4W H4WD 0.8499 . ?
O4W H4WB 0.8501 . ?
O5W H5WB 0.8501 . ?
O5W H5WC 0.8499 . ?
O6W H6WA 0.8502 . ?
O6W H6WB 0.8500 . ?
O7W H7WA 0.8500 . ?
O7W H7WB 0.8501 . ?
O8W H8WA 0.8502 . ?
O8W H8WB 0.8500 . ?
O9W O9W 0.572(18) 8_565 ?
O9W H9WA 0.8501 . ?
O9W H9WB 0.8498 . ?
O10W H10B 0.8498 . ?
O10W H10C 0.8498 . ?
O11W H11D 0.8503 . ?
O11W H11B 0.8501 . ?

loop_
_geom_torsion_atom_site_label_1
_geom_torsion_atom_site_label_2
_geom_torsion_atom_site_label_3
_geom_torsion_atom_site_label_4
_geom_torsion
_geom_torsion_site_symmetry_1
_geom_torsion_site_symmetry_2
_geom_torsion_site_symmetry_3
_geom_torsion_site_symmetry_4
_geom_torsion_publ_flag
N1 C1 C2 C3 4.6(4) . . . . ?
C1 C2 C3 N2 -3.7(4) . . . . ?
N3 C4 C5 C6 3.1(4) . . . . ?
C4 C5 C6 N4 -5.1(5) . . . . ?
N5 C7 C8 C9 4.8(5) . . . . ?
C7 C8 C9 N6 -6.7(5) . . . . ?
N10 C13 C14 C15 1.7(6) . . . . ?
C13 C14 C15 C16 -1.6(6) . . . . ?
C14 C15 C16 C24 1.9(6) . . . . ?
C14 C15 C16 C17 -177.1(4) . . . . ?
C24 C16 C17 C18 -0.9(6) . . . . ?
C15 C16 C17 C18 178.1(4) . . . . ?
C16 C17 C18 C19 -0.3(6) . . . . ?
C17 C18 C19 C23 0.6(6) . . . . ?
C17 C18 C19 C20 -177.3(4) . . . . ?
C18 C19 C20 C21 -176.9(4) . . . . ?
C23 C19 C20 C21 5.1(6) . . . . ?
C19 C20 C21 C22 -3.0(6) . . . . ?
C20 C21 C22 N11 1.0(6) . . . . ?
C18 C19 C23 N11 176.1(4) . . . . ?
C20 C19 C23 N11 -5.7(6) . . . . ?
C18 C19 C23 C24 0.4(6) . . . . ?
C20 C19 C23 C24 178.6(4) . . . . ?
C15 C16 C24 N10 -2.2(6) . . . . ?
C17 C16 C24 N10 176.7(4) . . . . ?
C15 C16 C24 C23 -177.1(4) . . . . ?
C17 C16 C24 C23 1.9(6) . . . . ?
N11 C23 C24 N10 7.4(6) . . . . ?
C19 C23 C24 N10 -176.5(4) . . . . ?
N11 C23 C24 C16 -177.7(4) . . . . ?
C19 C23 C24 C16 -1.6(6) . . . . ?
O2 C25 C26 C27 179.1(4) . . . . ?
O1 C25 C26 C27 1.7(6) . . . . ?
O2 C25 C26 C31 -6.4(7) . . . . ?
O1 C25 C26 C31 176.2(4) . . . . ?
C31 C26 C27 C28 1.8(6) . . . . ?
C25 C26 C27 C28 176.3(4) . . . . ?
C26 C27 C28 C29 -0.2(6) . . . . ?
C27 C28 C29 C30 -1.7(7) . . . . ?
C27 C28 C29 C32 175.4(4) . . . . ?
C28 C29 C30 C31 2.0(6) . . . . ?
C32 C29 C30 C31 -175.0(4) . . . . ?
C29 C30 C31 C26 -0.4(7) . . . . ?
C27 C26 C31 C30 -1.5(7) . . . . ?
C25 C26 C31 C30 -176.0(4) . . . . ?
C30 C29 C32 O3 169.5(4) . . . . ?
C28 C29 C32 O3 -7.5(7) . . . . ?
C30 C29 C32 O4 -17.7(6) . . . . ?
C28 C29 C32 O4 165.3(4) . . . . ?
N12 C33 C34 C35 0.8(6) . . . . ?
C33 C33 C34 C35 176.7(3) 8_575 . . . ?
N12 C33 C34 C38 175.6(3) . . . . ?
C33 C33 C34 C38 -8.5(4) 8_575 . . . ?
C33 C34 C35 C36 -1.5(6) . . . . ?
C38 C34 C35 C36 -175.9(4) . . . . ?
C34 C35 C36 C37 0.6(6) . . . . ?
C35 C36 C37 N12 0.9(6) . . . . ?
C35 C34 C38 C38 -176.9(3) . . . 8_575 ?
C33 C34 C38 C38 8.4(4) . . . 8_575 ?
N9 C12 Fe1 C11 102.5(18) . . . . ?
N9 C12 Fe1 N5 -166.5(18) . . . . ?
N9 C12 Fe1 N3 -78.1(18) . . . . ?
N9 C12 Fe1 C10 17.0(18) . . . . ?
N8 C11 Fe1 N1 173.5(16) . . . . ?
N8 C11 Fe1 C12 -6.9(16) . . . . ?
N8 C11 Fe1 N5 -97.2(16) . . . . ?
N8 C11 Fe1 C10 84.0(16) . . . . ?
N7 C10 Fe1 N1 -123(2) . . . . ?
N7 C10 Fe1 C12 56(2) . . . . ?
N7 C10 Fe1 C11 -33(2) . . . . ?
N7 C10 Fe1 N3 146(2) . . . . ?
C2 C1 N1 N2 -3.7(4) . . . . ?
C2 C1 N1 Fe1 -176.7(3) . . . . ?
C11 Fe1 N1 C1 -50.3(4) . . . . ?
N5 Fe1 N1 C1 -141.3(4) . . . . ?
N3 Fe1 N1 C1 130.3(4) . . . . ?
C10 Fe1 N1 C1 35.2(4) . . . . ?
C11 Fe1 N1 N2 137.7(3) . . . . ?
N5 Fe1 N1 N2 46.8(3) . . . . ?
N3 Fe1 N1 N2 -41.6(3) . . . . ?
C10 Fe1 N1 N2 -136.7(3) . . . . ?
C2 C3 N2 N1 1.7(5) . . . . ?
C2 C3 N2 B1 -179.4(4) . . . . ?
C1 N1 N2 C3 1.5(4) . . . . ?
Fe1 N1 N2 C3 175.1(3) . . . . ?
C1 N1 N2 B1 -177.6(3) . . . . ?
Fe1 N1 N2 B1 -3.9(4) . . . . ?
N6 B1 N2 C3 125.3(4) . . . . ?
N4 B1 N2 C3 -118.0(4) . . . . ?
N6 B1 N2 N1 -55.8(4) . . . . ?
N4 B1 N2 N1 60.9(4) . . . . ?
C5 C4 N3 N4 0.1(4) . . . . ?
C5 C4 N3 Fe1 179.0(3) . . . . ?
N1 Fe1 N3 C4 -135.7(4) . . . . ?
C12 Fe1 N3 C4 44.7(4) . . . . ?
N5 Fe1 N3 C4 135.0(4) . . . . ?
C10 Fe1 N3 C4 -46.2(4) . . . . ?
N1 Fe1 N3 N4 43.1(3) . . . . ?
C12 Fe1 N3 N4 -136.5(3) . . . . ?
N5 Fe1 N3 N4 -46.3(3) . . . . ?
C10 Fe1 N3 N4 132.5(3) . . . . ?
C5 C6 N4 N3 5.6(5) . . . . ?
C5 C6 N4 B1 -178.9(4) . . . . ?
C4 N3 N4 C6 -3.4(5) . . . . ?
Fe1 N3 N4 C6 177.5(3) . . . . ?
C4 N3 N4 B1 -179.5(3) . . . . ?
Fe1 N3 N4 B1 1.5(4) . . . . ?
N6 B1 N4 C6 -116.9(4) . . . . ?
N2 B1 N4 C6 125.5(4) . . . . ?
N6 B1 N4 N3 58.4(4) . . . . ?
N2 B1 N4 N3 -59.2(4) . . . . ?
C8 C7 N5 N6 -1.1(4) . . . . ?
C8 C7 N5 Fe1 -172.5(3) . . . . ?
N1 Fe1 N5 C7 126.7(3) . . . . ?
C12 Fe1 N5 C7 -52.4(3) . . . . ?
C11 Fe1 N5 C7 36.7(4) . . . . ?
N3 Fe1 N5 C7 -143.1(3) . . . . ?
N1 Fe1 N5 N6 -44.2(3) . . . . ?
C12 Fe1 N5 N6 136.7(3) . . . . ?
C11 Fe1 N5 N6 -134.2(3) . . . . ?
N3 Fe1 N5 N6 46.0(2) . . . . ?
C8 C9 N6 N5 5.9(4) . . . . ?
C8 C9 N6 B1 174.4(4) . . . . ?
C7 N5 N6 C9 -3.1(4) . . . . ?
Fe1 N5 N6 C9 170.0(2) . . . . ?
C7 N5 N6 B1 -173.8(3) . . . . ?
Fe1 N5 N6 B1 -0.8(4) . . . . ?
N4 B1 N6 C9 134.3(4) . . . . ?
N2 B1 N6 C9 -109.7(5) . . . . ?
N4 B1 N6 N5 -58.3(4) . . . . ?
N2 B1 N6 N5 57.6(4) . . . . ?
C16 C24 N10 C13 2.3(6) . . . . ?
C23 C24 N10 C13 177.2(4) . . . . ?
C16 C24 N10 Cu1 179.9(3) . . . . ?
C23 C24 N10 Cu1 -5.2(5) . . . . ?
C14 C13 N10 C24 -2.1(5) . . . . ?
C14 C13 N10 Cu1 -179.3(3) . . . . ?
N7 Cu1 N10 C24 -171.6(3) . . . . ?
O1 Cu1 N10 C24 -47.5(6) . . . . ?
N11 Cu1 N10 C24 1.4(3) . . . . ?
O6 Cu1 N10 C24 94.7(3) . . . . ?
N7 Cu1 N10 C13 5.8(3) . . . . ?
O1 Cu1 N10 C13 130.0(5) . . . . ?
N11 Cu1 N10 C13 178.9(3) . . . . ?
O6 Cu1 N10 C13 -87.8(3) . . . . ?
C21 C22 N11 C23 -1.4(6) . . . . ?
C21 C22 N11 Cu1 -174.7(3) . . . . ?
C24 C23 N11 C22 180.0(4) . . . . ?
C19 C23 N11 C22 4.1(6) . . . . ?
C24 C23 N11 Cu1 -5.7(4) . . . . ?
C19 C23 N11 Cu1 178.5(3) . . . . ?
O1 Cu1 N11 C22 -14.3(3) . . . . ?
N10 Cu1 N11 C22 176.0(3) . . . . ?
O6 Cu1 N11 C22 88.7(3) . . . . ?
O1 Cu1 N11 C23 172.0(3) . . . . ?
N10 Cu1 N11 C23 2.3(3) . . . . ?
O6 Cu1 N11 C23 -85.0(3) . . . . ?
C33 C33 N12 C37 -175.4(2) 8_575 . . . ?
C34 C33 N12 C37 0.8(5) . . . . ?
C33 C33 N12 Cu2 2.7(3) 8_575 . . . ?
C34 C33 N12 Cu2 178.9(3) . . . . ?
C36 C37 N12 C33 -1.6(5) . . . . ?
C36 C37 N12 Cu2 -179.4(3) . . . . ?
O3 Cu2 N12 C33 175.2(3) . . . . ?
N12 Cu2 N12 C33 -3.1(3) 8_575 . . . ?
O5 Cu2 N12 C33 -83.8(3) . . . . ?
O3 Cu2 N12 C37 -7.0(3) . . . . ?
N12 Cu2 N12 C37 174.7(3) 8_575 . . . ?
O5 Cu2 N12 C37 94.1(3) . . . . ?
O2 C25 O1 Cu1 -7.1(5) . . . . ?
C26 C25 O1 Cu1 170.2(3) . . . . ?
N7 Cu1 O1 C25 78.0(3) . . . . ?
N10 Cu1 O1 C25 -46.1(6) . . . . ?
N11 Cu1 O1 C25 -94.2(3) . . . . ?
O6 Cu1 O1 C25 172.8(3) . . . . ?
O4 C32 O3 Cu2 -11.8(6) . . . . ?
C29 C32 O3 Cu2 160.6(3) . . . . ?
O3 Cu2 O3 C32 109.3(3) 8_575 . . . ?
N12 Cu2 O3 C32 -68.8(4) . . . . ?
O5 Cu2 O3 C32 -148.3(3) . . . . ?
O3 Cu2 O5 C40 -132.59(9) 8_575 . . . ?
O3 Cu2 O5 C40 132.59(9) . . . . ?
N12 Cu2 O5 C40 -40.67(9) 8_575 . . . ?
N12 Cu2 O5 C40 40.67(9) . . . . ?
